data_4344607
loop_
_publ_author_name
'Duan, Yan'
'Clemente-Juan, Juan M'
'Gim\'enez-Saiz, Carlos'
'Coronado, Eugenio'

_publ_section_title
;
 Cobalt Clusters with Cubane-Type Topologies Based on Trivacant
 Polyoxometalate Ligands.
;
_journal_issue 2
_journal_name_full 'Inorganic chemistry'
_journal_page_first 925
_journal_page_last 938
_journal_paper_doi 10.1021/acs.inorgchem.5b02532
_journal_volume 55
_journal_year 2016
_chemical_formula_sum 'Co4 Cs2.5 H33 Na1.5 O52 P W9'
_chemical_formula_weight 3153.36
_chemical_name_systematic
;
 ?
;
_space_group_IT_number 60
_symmetry_cell_setting orthorhombic
_symmetry_space_group_name_Hall '-P 2n 2ab'
_symmetry_space_group_name_H-M 'P b c n'
_atom_sites_solution_primary direct
_atom_sites_solution_secondary difmap
_audit_creation_method SHELXL-97
_cell_angle_alpha 90.00
_cell_angle_beta 90.00
_cell_angle_gamma 90.00
_cell_formula_units_Z 8
_cell_length_a 24.7139(2)
_cell_length_b 21.6677(2)
_cell_length_c 20.02760(10)
_cell_measurement_reflns_used 143954
_cell_measurement_temperature 292(2)
_cell_measurement_theta_max 27.485
_cell_measurement_theta_min 0.998
_cell_volume 10724.65(14)
_computing_cell_refinement 'HKL Scalepack (Otwinowski & Minor 1997)'
_computing_data_collection 'Collect (Nonius BV, 1997-2000)'
_computing_data_reduction
;
HKL Denzo and Scalepack (Otwinowski & Minor 1997)
;
_computing_publication_material 'WinGX publication routines (Farrugia, 1999)'
_computing_structure_refinement 'SHELXL-97 (Sheldrick, 1997)'
_computing_structure_solution 'SIR97 (Altomare et al., 1997)'
_diffrn_ambient_temperature 292(2)
_diffrn_detector_area_resol_mean 9
_diffrn_measured_fraction_theta_full 0.999
_diffrn_measured_fraction_theta_max 0.999
_diffrn_measurement_device_type KappaCCD
_diffrn_measurement_method CCD
_diffrn_radiation_monochromator 'horizonally mounted graphite crystal'
_diffrn_radiation_source 'fine-focus sealed tube'
_diffrn_radiation_type MoK\a
_diffrn_radiation_wavelength 0.71073
_diffrn_reflns_av_R_equivalents 0.1097
_diffrn_reflns_av_sigmaI/netI 0.0660
_diffrn_reflns_limit_h_max 32
_diffrn_reflns_limit_h_min -27
_diffrn_reflns_limit_k_max 28
_diffrn_reflns_limit_k_min -27
_diffrn_reflns_limit_l_max 20
_diffrn_reflns_limit_l_min -26
_diffrn_reflns_number 95392
_diffrn_reflns_theta_full 27.48
_diffrn_reflns_theta_max 27.48
_diffrn_reflns_theta_min 1.61
_exptl_absorpt_coefficient_mu 22.243
_exptl_absorpt_correction_T_max 0.286
_exptl_absorpt_correction_T_min 0.184
_exptl_absorpt_correction_type multi-scan
_exptl_absorpt_process_details
;
multi-scan from symmetry-related measurements 
 Sortav (Blessing 1995)
;
_exptl_crystal_colour red-violet
_exptl_crystal_density_diffrn 3.906
_exptl_crystal_density_method 'not measured'
_exptl_crystal_description needle
_exptl_crystal_F_000 11136
_exptl_crystal_size_max 0.30
_exptl_crystal_size_mid 0.05
_exptl_crystal_size_min 0.05
_platon_squeeze_details
;
The structure contains channels parallel to the crystallographic c axis containing 
disordered water molecules and sodium cations which could not be modelled as discrete 
atomic sites. We employed PLATON SQUEEZE to calculate the contribution to the diffraction 
from the solvent/cation region and thereby produced a set of solvent-free diffraction 
intensities. The final formula was calculated from the TGA combined with elemental 
analysis data, which indicated that 1.5 sodium cations and 5.0 additional water 
molecules had to be added to the formula of the polyoxometalate.
;
_refine_diff_density_max 4.189
_refine_diff_density_min -3.013
_refine_diff_density_rms 0.644
_refine_ls_extinction_method none
_refine_ls_goodness_of_fit_ref 1.051
_refine_ls_hydrogen_treatment noref
_refine_ls_matrix_type full
_refine_ls_number_parameters 583
_refine_ls_number_reflns 12274
_refine_ls_number_restraints 12
_refine_ls_restrained_S_all 1.053
_refine_ls_R_factor_all 0.0728
_refine_ls_R_factor_gt 0.0470
_refine_ls_shift/su_max 0.001
_refine_ls_shift/su_mean 0.000
_refine_ls_structure_factor_coef Fsqd
_refine_ls_weighting_details 'calc w=1/[\s^2^(Fo^2^)+(0.0899P)^2^+0.0000P] where P=(Fo^2^+2Fc^2^)/3'
_refine_ls_weighting_scheme calc
_refine_ls_wR_factor_gt 0.1346
_refine_ls_wR_factor_ref 0.1481
_reflns_number_gt 8943
_reflns_number_total 12274
_reflns_threshold_expression >2sigma(I)
_cod_data_source_file ic5b02532_si_001.cif
_cod_data_source_block Na1.5Cs2.5-1
_cod_depositor_comments
;
The following automatic conversions were performed:

'_symmetry_cell_setting' value 'Orthorhombic' changed to
'orthorhombic' according to
/usr/data/users/saulius/crontab/automatic-downloads/current/ACS/lib/dictionaries/cif_core.dic
dictionary named 'cif_core.dic' version 2.4.2 from 2011-04-26.

Automatic conversion script
Id: cif_fix_values 4268 2015-11-12 08:31:59Z antanas 
;
_cod_original_formula_sum 'Co4 Cs2.50 H33 Na1.50 O52 P W9'
_cod_database_code 4344607

loop_
_symmetry_equiv_pos_as_xyz
'x, y, z'
'-x+1/2, -y+1/2, z+1/2'
'x+1/2, -y+1/2, -z'
'-x, y, -z+1/2'
'-x, -y, -z'
'x-1/2, y-1/2, -z-1/2'
'-x-1/2, y-1/2, z'
'x, -y, z-1/2'

loop_
_atom_site_label
_atom_site_type_symbol
_atom_site_fract_x
_atom_site_fract_y
_atom_site_fract_z
_atom_site_U_iso_or_equiv
_atom_site_adp_type
_atom_site_occupancy
_atom_site_symmetry_multiplicity
_atom_site_calc_flag
_atom_site_refinement_flags
Cs1 Cs 0.5000 0.09037(7) 0.7500 0.0497(4) Uani 1 2 d S
Cs2 Cs 0.70802(6) 0.36091(5) 0.35215(6) 0.0640(4) Uani 1 1 d .
Cs3 Cs 0.84278(10) 0.16504(9) 0.22430(9) 0.0686(7) Uani 0.677(3) 1 d P
Cs4 Cs 0.5970(2) 0.3143(2) 0.1799(2) 0.0844(18) Uani 0.323(3) 1 d P
Co1 Co 0.66361(8) -0.10768(8) 0.63975(8) 0.0250(4) Uani 1 1 d .
Co2 Co 0.60615(7) 0.01717(8) 0.60663(8) 0.0232(4) Uani 1 1 d .
Co3 Co 0.73639(8) 0.01299(8) 0.62951(8) 0.0263(4) Uani 1 1 d .
Co4 Co 0.68333(7) -0.04904(8) 0.49854(8) 0.0231(4) Uani 1 1 d .
P1 P 0.68502(14) 0.10619(15) 0.51007(15) 0.0218(7) Uani 1 1 d .
W1 W 0.60288(2) 0.18256(3) 0.63028(3) 0.02677(14) Uani 1 1 d .
W2 W 0.74085(2) 0.17863(3) 0.65414(3) 0.02862(15) Uani 1 1 d .
W3 W 0.82805(2) 0.10540(3) 0.52922(3) 0.02943(15) Uani 1 1 d .
W4 W 0.77133(2) 0.03946(3) 0.38945(3) 0.02677(14) Uani 1 1 d .
W5 W 0.62452(2) 0.04297(2) 0.36519(2) 0.02594(14) Uani 1 1 d .
W6 W 0.54341(2) 0.11341(2) 0.48096(3) 0.02709(14) Uani 1 1 d .
W7 W 0.68606(2) 0.27424(2) 0.53127(3) 0.02700(14) Uani 1 1 d .
W8 W 0.77534(2) 0.19851(3) 0.40409(3) 0.02763(14) Uani 1 1 d .
W9 W 0.62586(2) 0.20340(3) 0.37870(3) 0.02730(14) Uani 1 1 d .
O1 O 0.5931(4) -0.1265(4) 0.6978(4) 0.031(2) Uani 1 1 d .
O2 O 0.7124(4) -0.1434(5) 0.7205(5) 0.036(2) Uani 1 1 d .
O3 O 0.6632(5) -0.1950(5) 0.5992(6) 0.050(3) Uani 1 1 d .
O4 O 0.6647(4) -0.0166(4) 0.6724(4) 0.027(2) Uani 1 1 d .
O5 O 0.7272(4) -0.0707(4) 0.5817(4) 0.032(2) Uani 1 1 d .
O6 O 0.6213(4) -0.0666(4) 0.5616(4) 0.028(2) Uani 1 1 d .
O7 O 0.5391(4) -0.0189(4) 0.6616(4) 0.033(2) Uani 1 1 d .
O8 O 0.7938(5) -0.0276(6) 0.6964(5) 0.061(4) Uani 1 1 d .
O9 O 0.6824(5) -0.1374(5) 0.4524(6) 0.046(3) Uani 1 1 d .
O10 O 0.6800(3) 0.0451(4) 0.5471(4) 0.0226(19) Uani 1 1 d .
O11 O 0.6014(4) 0.1023(4) 0.6487(4) 0.026(2) Uani 1 1 d .
O12 O 0.7360(4) 0.1003(4) 0.6717(5) 0.033(2) Uani 1 1 d .
O13 O 0.8011(4) 0.0425(5) 0.5739(4) 0.034(2) Uani 1 1 d .
O14 O 0.7466(4) -0.0206(4) 0.4421(4) 0.028(2) Uani 1 1 d .
O15 O 0.6346(4) -0.0167(4) 0.4232(4) 0.031(2) Uani 1 1 d .
O16 O 0.5549(4) 0.0514(4) 0.5349(5) 0.032(2) Uani 1 1 d .
O17 O 0.6804(4) 0.1604(4) 0.5590(4) 0.025(2) Uani 1 1 d .
O18 O 0.7400(4) 0.1103(4) 0.4740(4) 0.028(2) Uani 1 1 d .
O19 O 0.6400(4) 0.1130(4) 0.4571(4) 0.0222(19) Uani 1 1 d .
O20 O 0.5525(4) 0.2126(5) 0.6829(5) 0.042(3) Uani 1 1 d .
O21 O 0.6679(4) 0.1961(4) 0.6828(4) 0.025(2) Uani 1 1 d .
O22 O 0.7776(4) 0.2093(5) 0.7200(5) 0.041(3) Uani 1 1 d .
O23 O 0.7964(4) 0.1653(4) 0.5899(4) 0.028(2) Uani 1 1 d .
O24 O 0.8960(4) 0.1062(5) 0.5537(5) 0.046(3) Uani 1 1 d .
O25 O 0.8329(4) 0.0566(4) 0.4475(4) 0.029(2) Uani 1 1 d .
O26 O 0.8045(4) -0.0017(4) 0.3258(5) 0.036(2) Uani 1 1 d .
O27 O 0.7021(4) 0.0547(4) 0.3511(4) 0.027(2) Uani 1 1 d .
O28 O 0.6060(4) 0.0044(4) 0.2937(4) 0.035(2) Uani 1 1 d .
O29 O 0.5541(4) 0.0657(4) 0.4014(4) 0.030(2) Uani 1 1 d .
O30 O 0.4729(4) 0.1218(4) 0.4804(5) 0.035(2) Uani 1 1 d .
O31 O 0.5634(4) 0.1716(4) 0.5490(4) 0.032(2) Uani 1 1 d .
O32 O 0.6263(4) 0.2634(4) 0.5867(4) 0.029(2) Uani 1 1 d .
O33 O 0.7328(4) 0.2614(4) 0.6036(4) 0.028(2) Uani 1 1 d .
O34 O 0.8303(4) 0.1771(5) 0.4634(5) 0.037(2) Uani 1 1 d .
O35 O 0.7868(4) 0.1268(4) 0.3557(4) 0.031(2) Uani 1 1 d .
O36 O 0.6216(4) 0.1294(4) 0.3268(4) 0.030(2) Uani 1 1 d .
O37 O 0.5579(4) 0.1842(4) 0.4169(4) 0.027(2) Uani 1 1 d .
O38 O 0.6419(4) 0.2530(4) 0.4555(4) 0.030(2) Uani 1 1 d .
O39 O 0.7456(4) 0.2498(4) 0.4732(4) 0.034(2) Uani 1 1 d .
O40 O 0.7034(4) 0.1994(4) 0.3699(4) 0.030(2) Uani 1 1 d .
O41 O 0.6886(4) 0.3532(4) 0.5234(5) 0.034(2) Uani 1 1 d .
O42 O 0.8074(4) 0.2526(4) 0.3538(5) 0.036(2) Uani 1 1 d .
O43 O 0.6080(4) 0.2604(5) 0.3212(5) 0.040(3) Uani 1 1 d .
O1W O 0.4776(4) 0.3076(4) -0.0045(5) 0.038(2) Uani 1 1 d U
O2W O 0.9362(4) 0.2403(5) 0.3356(5) 0.046(3) Uani 1 1 d U
O3W O 0.8375(6) 0.3817(5) 0.3055(5) 0.058(4) Uani 1 1 d .
O4W O 0.5165(6) 0.2160(7) 0.1836(8) 0.087(5) Uani 1 1 d .

loop_
_atom_site_aniso_label
_atom_site_aniso_U_11
_atom_site_aniso_U_22
_atom_site_aniso_U_33
_atom_site_aniso_U_23
_atom_site_aniso_U_13
_atom_site_aniso_U_12
Cs1 0.0553(10) 0.0437(8) 0.0500(8) 0.000 0.0218(7) 0.000
Cs2 0.0950(11) 0.0370(6) 0.0598(7) -0.0041(5) -0.0013(7) -0.0068(6)
Cs3 0.0911(17) 0.0594(12) 0.0552(11) 0.0174(8) 0.0184(10) -0.0024(10)
Cs4 0.063(3) 0.112(4) 0.078(3) 0.037(3) 0.006(2) -0.015(3)
Co1 0.0266(11) 0.0252(9) 0.0231(9) 0.0036(7) 0.0005(7) 0.0019(8)
Co2 0.0221(10) 0.0227(9) 0.0249(9) 0.0001(7) 0.0028(7) -0.0022(7)
Co3 0.0262(10) 0.0298(10) 0.0228(9) 0.0017(7) 0.0005(7) -0.0001(8)
Co4 0.0282(11) 0.0229(9) 0.0183(8) 0.0007(6) 0.0009(7) -0.0010(7)
P1 0.0206(18) 0.0238(17) 0.0211(15) -0.0011(12) -0.0007(13) -0.0021(14)
W1 0.0260(3) 0.0273(3) 0.0271(3) -0.0051(2) 0.0040(2) -0.0034(2)
W2 0.0288(3) 0.0334(3) 0.0237(3) -0.0036(2) -0.0016(2) -0.0058(2)
W3 0.0226(3) 0.0386(3) 0.0270(3) 0.0010(2) 0.0002(2) -0.0015(2)
W4 0.0297(3) 0.0272(3) 0.0234(3) -0.0010(2) 0.0038(2) 0.0011(2)
W5 0.0307(3) 0.0252(3) 0.0219(3) -0.0024(2) -0.0040(2) -0.0020(2)
W6 0.0226(3) 0.0276(3) 0.0311(3) -0.0024(2) -0.0040(2) -0.0018(2)
W7 0.0300(3) 0.0239(3) 0.0271(3) -0.0035(2) 0.0008(2) -0.0054(2)
W8 0.0293(3) 0.0270(3) 0.0266(3) 0.0011(2) 0.0034(2) -0.0041(2)
W9 0.0319(3) 0.0242(3) 0.0258(3) 0.0007(2) -0.0051(2) -0.0013(2)
O1 0.036(6) 0.036(5) 0.021(5) 0.004(4) 0.002(4) 0.001(4)
O2 0.039(7) 0.033(6) 0.036(5) 0.007(4) -0.006(5) 0.004(5)
O3 0.047(8) 0.027(6) 0.076(8) 0.003(5) 0.007(6) 0.005(5)
O4 0.021(5) 0.036(5) 0.025(5) -0.003(4) 0.002(4) -0.006(4)
O5 0.031(6) 0.034(6) 0.030(5) 0.003(4) -0.004(4) 0.001(4)
O6 0.023(5) 0.038(5) 0.023(5) -0.007(4) -0.007(4) 0.000(4)
O7 0.030(6) 0.042(6) 0.026(5) -0.003(4) 0.006(4) -0.005(5)
O8 0.075(10) 0.069(8) 0.038(6) 0.006(6) -0.014(6) 0.029(7)
O9 0.058(8) 0.026(5) 0.055(7) -0.005(5) -0.001(6) 0.003(5)
O10 0.018(5) 0.033(5) 0.016(4) -0.001(3) 0.000(3) 0.001(4)
O11 0.035(6) 0.017(4) 0.025(5) 0.001(3) -0.002(4) -0.005(4)
O12 0.034(6) 0.038(6) 0.028(5) 0.004(4) 0.000(4) -0.006(5)
O13 0.038(6) 0.041(6) 0.023(5) 0.008(4) 0.005(4) 0.002(5)
O14 0.033(6) 0.021(5) 0.029(5) 0.003(4) -0.004(4) 0.006(4)
O15 0.022(5) 0.040(6) 0.030(5) -0.002(4) -0.004(4) -0.003(4)
O16 0.029(6) 0.029(5) 0.037(5) 0.004(4) 0.000(4) -0.010(4)
O17 0.032(6) 0.027(5) 0.016(4) -0.005(3) 0.000(4) 0.003(4)
O18 0.030(6) 0.028(5) 0.025(5) -0.001(4) 0.004(4) -0.007(4)
O19 0.022(5) 0.028(5) 0.017(4) -0.005(3) -0.003(4) 0.002(4)
O20 0.038(7) 0.046(6) 0.041(6) -0.018(5) 0.016(5) -0.009(5)
O21 0.024(5) 0.023(5) 0.028(5) -0.007(4) 0.005(4) 0.001(4)
O22 0.049(7) 0.048(7) 0.026(5) -0.002(4) -0.007(5) -0.024(5)
O23 0.023(5) 0.033(5) 0.030(5) 0.003(4) 0.001(4) -0.012(4)
O24 0.021(6) 0.075(8) 0.042(6) -0.012(5) -0.007(5) 0.000(5)
O25 0.020(5) 0.036(5) 0.032(5) -0.003(4) 0.001(4) 0.002(4)
O26 0.042(7) 0.027(5) 0.040(5) 0.000(4) 0.013(5) 0.002(4)
O27 0.025(5) 0.033(5) 0.022(4) 0.000(4) -0.004(4) -0.003(4)
O28 0.047(7) 0.032(5) 0.025(5) -0.010(4) 0.002(4) -0.005(5)
O29 0.020(5) 0.032(5) 0.037(5) -0.005(4) -0.008(4) -0.006(4)
O30 0.029(6) 0.038(6) 0.039(5) -0.009(4) -0.004(4) 0.000(4)
O31 0.028(6) 0.035(5) 0.032(5) 0.000(4) 0.000(4) -0.004(4)
O32 0.029(6) 0.027(5) 0.031(5) -0.002(4) 0.006(4) -0.002(4)
O33 0.015(5) 0.037(6) 0.032(5) -0.004(4) -0.004(4) -0.010(4)
O34 0.030(6) 0.047(6) 0.036(5) -0.001(4) 0.007(4) -0.008(5)
O35 0.039(6) 0.026(5) 0.029(5) 0.001(4) 0.006(4) 0.003(4)
O36 0.034(6) 0.029(5) 0.027(5) -0.002(4) -0.009(4) -0.003(4)
O37 0.027(6) 0.025(5) 0.030(5) 0.000(4) -0.002(4) -0.004(4)
O38 0.030(6) 0.030(5) 0.031(5) -0.008(4) -0.003(4) -0.006(4)
O39 0.030(6) 0.041(6) 0.031(5) 0.000(4) -0.004(4) -0.012(5)
O40 0.031(6) 0.034(6) 0.024(5) 0.002(4) -0.004(4) -0.004(4)
O41 0.034(6) 0.026(5) 0.041(5) -0.007(4) 0.001(4) -0.004(4)
O42 0.035(6) 0.026(5) 0.049(6) -0.006(4) 0.015(5) -0.004(4)
O43 0.047(7) 0.040(6) 0.035(5) 0.015(4) -0.006(5) 0.009(5)
O1W 0.026(4) 0.035(4) 0.052(4) 0.004(3) -0.003(3) -0.013(3)
O2W 0.038(4) 0.056(5) 0.044(4) 0.011(4) 0.005(4) -0.020(4)
O3W 0.111(12) 0.034(6) 0.031(6) 0.000(4) -0.008(6) -0.025(6)
O4W 0.052(10) 0.087(11) 0.121(13) -0.015(10) -0.032(9) 0.005(8)

loop_
_atom_type_symbol
_atom_type_description
_atom_type_scat_dispersion_real
_atom_type_scat_dispersion_imag
_atom_type_scat_source
Cs Cs -0.3680 2.1192 'International Tables Vol C Tables 4.2.6.8 and 6.1.1.4'
Co Co 0.3494 0.9721 'International Tables Vol C Tables 4.2.6.8 and 6.1.1.4'
W W -0.8490 6.8722 'International Tables Vol C Tables 4.2.6.8 and 6.1.1.4'
O O 0.0106 0.0060 'International Tables Vol C Tables 4.2.6.8 and 6.1.1.4'
P P 0.1023 0.0942 'International Tables Vol C Tables 4.2.6.8 and 6.1.1.4'
H H 0.0000 0.0000 'International Tables Vol C Tables 4.2.6.8 and 6.1.1.4'
Na Na 0.0362 0.0249 'International Tables Vol C Tables 4.2.6.8 and 6.1.1.4'

loop_
_geom_angle_atom_site_label_1
_geom_angle_atom_site_label_2
_geom_angle_atom_site_label_3
_geom_angle
_geom_angle_site_symmetry_1
_geom_angle_site_symmetry_3
O7 Cs1 O7 80.8(3) 4_656 .
O7 Cs1 O11 131.2(2) 4_656 .
O7 Cs1 O11 57.5(2) . .
O7 Cs1 O11 57.5(2) 4_656 4_656
O7 Cs1 O11 131.2(2) . 4_656
O11 Cs1 O11 170.8(3) . 4_656
O7 Cs1 O20 169.2(3) 4_656 .
O7 Cs1 O20 105.2(2) . .
O11 Cs1 O20 50.5(2) . .
O11 Cs1 O20 120.3(2) 4_656 .
O7 Cs1 O20 105.2(2) 4_656 4_656
O7 Cs1 O20 169.2(3) . 4_656
O11 Cs1 O20 120.3(2) . 4_656
O11 Cs1 O20 50.5(2) 4_656 4_656
O20 Cs1 O20 70.4(3) . 4_656
O7 Cs1 O28 56.9(2) 4_656 5_656
O7 Cs1 O28 68.7(2) . 5_656
O11 Cs1 O28 118.5(2) . 5_656
O11 Cs1 O28 67.5(2) 4_656 5_656
O20 Cs1 O28 133.4(3) . 5_656
O20 Cs1 O28 106.8(3) 4_656 5_656
O7 Cs1 O28 68.7(2) 4_656 8_556
O7 Cs1 O28 56.9(2) . 8_556
O11 Cs1 O28 67.5(2) . 8_556
O11 Cs1 O28 118.5(2) 4_656 8_556
O20 Cs1 O28 106.8(3) . 8_556
O20 Cs1 O28 133.4(3) 4_656 8_556
O28 Cs1 O28 106.8(3) 5_656 8_556
O7 Cs1 W1 155.90(18) 4_656 .
O7 Cs1 W1 80.95(17) . .
O11 Cs1 W1 25.48(15) . .
O11 Cs1 W1 145.41(15) 4_656 .
O20 Cs1 W1 25.14(17) . .
O20 Cs1 W1 95.41(17) 4_656 .
O28 Cs1 W1 128.69(15) 5_656 .
O28 Cs1 W1 88.10(16) 8_556 .
O7 Cs1 W1 80.95(17) 4_656 4_656
O7 Cs1 W1 155.90(18) . 4_656
O11 Cs1 W1 145.41(15) . 4_656
O11 Cs1 W1 25.48(15) 4_656 4_656
O20 Cs1 W1 95.41(17) . 4_656
O20 Cs1 W1 25.14(17) 4_656 4_656
O28 Cs1 W1 88.10(16) 5_656 4_656
O28 Cs1 W1 128.69(15) 8_556 4_656
W1 Cs1 W1 120.50(4) . 4_656
O7 Cs1 Co2 107.19(18) 4_656 .
O7 Cs1 Co2 29.49(17) . .
O11 Cs1 Co2 28.06(15) . .
O11 Cs1 Co2 160.55(16) 4_656 .
O20 Cs1 Co2 77.01(17) . .
O20 Cs1 Co2 147.35(17) 4_656 .
O28 Cs1 Co2 94.37(16) 5_656 .
O28 Cs1 Co2 58.22(15) 8_556 .
W1 Cs1 Co2 52.09(2) . .
W1 Cs1 Co2 171.52(4) 4_656 .
O7 Cs1 Co2 29.49(17) 4_656 4_656
O7 Cs1 Co2 107.19(18) . 4_656
O11 Cs1 Co2 160.55(16) . 4_656
O11 Cs1 Co2 28.06(15) 4_656 4_656
O20 Cs1 Co2 147.35(17) . 4_656
O20 Cs1 Co2 77.01(17) 4_656 4_656
O28 Cs1 Co2 58.22(15) 5_656 4_656
O28 Cs1 Co2 94.37(16) 8_556 4_656
W1 Cs1 Co2 171.52(4) . 4_656
W1 Cs1 Co2 52.09(2) 4_656 4_656
Co2 Cs1 Co2 135.63(6) . 4_656
O26 Cs2 O22 110.3(3) 7_765 2_654
O26 Cs2 O14 51.2(2) 7_765 7_765
O22 Cs2 O14 144.0(2) 2_654 7_765
O26 Cs2 O3W 85.3(3) 7_765 .
O22 Cs2 O3W 73.6(3) 2_654 .
O14 Cs2 O3W 74.2(2) 7_765 .
O26 Cs2 O43 122.0(3) 7_765 .
O22 Cs2 O43 66.7(3) 2_654 .
O14 Cs2 O43 148.1(2) 7_765 .
O3W Cs2 O43 137.5(3) . .
O26 Cs2 O9 100.0(3) 7_765 7_765
O22 Cs2 O9 115.2(3) 2_654 7_765
O14 Cs2 O9 53.1(2) 7_765 7_765
O3W Cs2 O9 53.1(3) . 7_765
O43 Cs2 O9 135.2(2) . 7_765
O26 Cs2 O42 138.7(3) 7_765 .
O22 Cs2 O42 65.3(3) 2_654 .
O14 Cs2 O42 106.5(2) 7_765 .
O3W Cs2 O42 53.7(2) . .
O43 Cs2 O42 95.0(2) . .
O9 Cs2 O42 54.6(2) 7_765 .
O26 Cs2 O41 101.8(2) 7_765 .
O22 Cs2 O41 147.6(2) 2_654 .
O14 Cs2 O41 63.1(2) 7_765 .
O3W Cs2 O41 114.4(2) . .
O43 Cs2 O41 92.9(2) . .
O9 Cs2 O41 61.5(3) 7_765 .
O42 Cs2 O41 93.3(2) . .
O26 Cs2 O40 171.2(2) 7_765 .
O22 Cs2 O40 66.3(2) 2_654 .
O14 Cs2 O40 136.3(2) 7_765 .
O3W Cs2 O40 101.1(2) . .
O43 Cs2 O40 49.4(2) . .
O9 Cs2 O40 88.6(2) 7_765 .
O42 Cs2 O40 48.4(2) . .
O41 Cs2 O40 81.2(2) . .
O26 Cs2 O38 134.8(3) 7_765 .
O22 Cs2 O38 103.3(2) 2_654 .
O14 Cs2 O38 110.5(2) 7_765 .
O3W Cs2 O38 133.9(3) . .
O43 Cs2 O38 48.4(2) . .
O9 Cs2 O38 91.7(2) 7_765 .
O42 Cs2 O38 82.6(2) . .
O41 Cs2 O38 47.4(2) . .
O40 Cs2 O38 42.8(2) . .
O26 Cs2 O39 144.2(2) 7_765 .
O22 Cs2 O39 102.9(3) 2_654 .
O14 Cs2 O39 93.7(2) 7_765 .
O3W Cs2 O39 91.8(3) . .
O43 Cs2 O39 83.0(2) . .
O9 Cs2 O39 52.3(2) 7_765 .
O42 Cs2 O39 48.2(2) . .
O41 Cs2 O39 47.6(2) . .
O40 Cs2 O39 42.5(2) . .
O38 Cs2 O39 43.0(2) . .
O26 Cs2 W4 24.73(17) 7_765 7_765
O22 Cs2 W4 129.01(18) 2_654 7_765
O14 Cs2 W4 26.44(15) 7_765 7_765
O3W Cs2 W4 78.46(18) . 7_765
O43 Cs2 W4 139.63(18) . 7_765
O9 Cs2 W4 76.96(18) 7_765 7_765
O42 Cs2 W4 125.31(17) . 7_765
O41 Cs2 W4 83.02(16) . 7_765
O40 Cs2 W4 162.42(14) . 7_765
O38 Cs2 W4 126.51(14) . 7_765
O39 Cs2 W4 119.98(15) . 7_765
O35 Cs3 O21 116.5(2) . 2_654
O35 Cs3 O32 162.9(3) . 2_654
O21 Cs3 O32 48.5(2) 2_654 2_654
O35 Cs3 O8 74.6(3) . 8
O21 Cs3 O8 143.1(3) 2_654 8
O32 Cs3 O8 112.2(3) 2_654 8
O35 Cs3 O2 62.5(3) . 8
O21 Cs3 O2 92.8(2) 2_654 8
O32 Cs3 O2 106.3(2) 2_654 8
O8 Cs3 O2 59.8(3) 8 8
O35 Cs3 O42 51.1(2) . .
O21 Cs3 O42 68.7(2) 2_654 .
O32 Cs3 O42 116.7(2) 2_654 .
O8 Cs3 O42 123.8(3) 8 .
O2 Cs3 O42 80.8(2) 8 .
O35 Cs3 O33 118.6(2) . 2_654
O21 Cs3 O33 47.5(2) 2_654 2_654
O32 Cs3 O33 46.6(2) 2_654 2_654
O8 Cs3 O33 95.8(3) 8 2_654
O2 Cs3 O33 60.9(2) 8 2_654
O42 Cs3 O33 98.1(2) . 2_654
O35 Cs3 O2W 83.2(2) . .
O21 Cs3 O2W 77.5(2) 2_654 .
O32 Cs3 O2W 99.1(2) 2_654 .
O8 Cs3 O2W 139.2(3) 8 .
O2 Cs3 O2W 135.6(2) 8 .
O42 Cs3 O2W 55.1(3) . .
O33 Cs3 O2W 124.9(2) 2_654 .
O35 Cs3 O20 132.8(2) . 2_654
O21 Cs3 O20 47.9(2) 2_654 2_654
O32 Cs3 O20 47.3(2) 2_654 2_654
O8 Cs3 O20 148.5(3) 8 2_654
O2 Cs3 O20 140.4(2) 8 2_654
O42 Cs3 O20 87.2(2) . 2_654
O33 Cs3 O20 83.9(2) 2_654 2_654
O2W Cs3 O20 51.8(2) . 2_654
O35 Cs3 W1 140.14(18) . 2_654
O21 Cs3 W1 28.07(17) 2_654 2_654
O32 Cs3 W1 30.18(16) 2_654 2_654
O8 Cs3 W1 142.3(2) 8 2_654
O2 Cs3 W1 115.89(19) 8 2_654
O42 Cs3 W1 89.11(17) . 2_654
O33 Cs3 W1 58.27(14) 2_654 2_654
O2W Cs3 W1 72.81(16) . 2_654
O20 Cs3 W1 25.71(14) 2_654 2_654
O35 Cs3 W8 26.10(17) . .
O21 Cs3 W8 91.67(17) 2_654 .
O32 Cs3 W8 140.13(17) 2_654 .
O8 Cs3 W8 99.4(2) 8 .
O2 Cs3 W8 68.76(17) 8 .
O42 Cs3 W8 25.03(16) . .
O33 Cs3 W8 108.59(16) 2_654 .
O2W Cs3 W8 68.34(17) . .
O20 Cs3 W8 110.56(17) 2_654 .
W1 Cs3 W8 114.04(5) 2_654 .
O35 Cs3 W7 143.4(2) . 2_654
O21 Cs3 W7 55.48(16) 2_654 2_654
O32 Cs3 W7 25.72(16) 2_654 2_654
O8 Cs3 W7 93.8(2) 8 2_654
O2 Cs3 W7 81.60(18) 8 2_654
O42 Cs3 W7 120.01(19) . 2_654
O33 Cs3 W7 26.60(15) 2_654 2_654
O2W Cs3 W7 122.95(16) . 2_654
O20 Cs3 W7 72.06(14) 2_654 2_654
W1 Cs3 W7 50.34(2) 2_654 2_654
W8 Cs3 W7 134.78(6) . 2_654
O4W Cs4 O24 118.1(4) . 2_654
O4W Cs4 O43 76.1(4) . .
O24 Cs4 O43 165.5(4) 2_654 .
O4W Cs4 O23 132.3(4) . 2_654
O24 Cs4 O23 54.2(3) 2_654 2_654
O43 Cs4 O23 119.6(3) . 2_654
O4W Cs4 O22 122.0(4) . 2_654
O24 Cs4 O22 103.8(3) 2_654 2_654
O43 Cs4 O22 68.1(3) . 2_654
O23 Cs4 O22 51.6(2) 2_654 2_654
O4W Cs4 O3 77.8(4) . 8
O24 Cs4 O3 90.5(3) 2_654 8
O43 Cs4 O3 96.0(3) . 8
O23 Cs4 O3 56.9(3) 2_654 8
O22 Cs4 O3 63.0(3) 2_654 8
O4W Cs4 W3 131.5(4) . 2_654
O24 Cs4 W3 25.1(2) 2_654 2_654
O43 Cs4 W3 146.1(3) . 2_654
O23 Cs4 W3 29.28(17) 2_654 2_654
O22 Cs4 W3 79.07(19) 2_654 2_654
O3 Cs4 W3 75.5(2) 8 2_654
O4W Cs4 W2 135.0(3) . 2_654
O24 Cs4 W2 79.5(2) 2_654 2_654
O43 Cs4 W2 92.5(2) . 2_654
O23 Cs4 W2 27.52(16) 2_654 2_654
O22 Cs4 W2 24.53(16) 2_654 2_654
O3 Cs4 W2 60.0(2) 8 2_654
W3 Cs4 W2 54.57(6) 2_654 2_654
O4W Cs4 Cs2 123.9(3) . .
O24 Cs4 Cs2 118.0(3) 2_654 .
O43 Cs4 Cs2 47.8(2) . .
O23 Cs4 Cs2 84.24(18) 2_654 .
O22 Cs4 Cs2 42.78(18) 2_654 .
O3 Cs4 Cs2 103.6(2) 8 .
W3 Cs4 Cs2 101.52(10) 2_654 .
W2 Cs4 Cs2 59.15(7) 2_654 .
O4W Cs4 Cs4 53.0(3) . 4_655
O24 Cs4 Cs4 117.8(2) 2_654 4_655
O43 Cs4 Cs4 67.1(2) . 4_655
O23 Cs4 Cs4 171.2(2) 2_654 4_655
O22 Cs4 Cs4 134.4(2) 2_654 4_655
O3 Cs4 Cs4 130.1(2) 8 4_655
W3 Cs4 Cs4 142.37(12) 2_654 4_655
W2 Cs4 Cs4 156.84(17) 2_654 4_655
Cs2 Cs4 Cs4 97.91(12) . 4_655
O3 Co1 O6 95.4(4) . .
O3 Co1 O4 175.1(4) . .
O6 Co1 O4 80.6(3) . .
O3 Co1 O5 97.8(4) . .
O6 Co1 O5 78.4(4) . .
O4 Co1 O5 78.6(4) . .
O3 Co1 O1 92.1(4) . .
O6 Co1 O1 94.6(4) . .
O4 Co1 O1 91.2(3) . .
O5 Co1 O1 168.4(4) . .
O3 Co1 O2 88.2(4) . .
O6 Co1 O2 174.9(4) . .
O4 Co1 O2 95.6(4) . .
O5 Co1 O2 97.6(4) . .
O1 Co1 O2 88.8(4) . .
O11 Co2 O16 85.8(4) . .
O11 Co2 O6 172.7(4) . .
O16 Co2 O6 97.1(4) . .
O11 Co2 O4 95.6(4) . .
O16 Co2 O4 174.1(4) . .
O6 Co2 O4 80.9(3) . .
O11 Co2 O7 94.2(4) . .
O16 Co2 O7 90.8(4) . .
O6 Co2 O7 92.5(4) . .
O4 Co2 O7 94.9(4) . .
O11 Co2 O10 91.3(3) . .
O16 Co2 O10 91.8(3) . .
O6 Co2 O10 81.9(3) . .
O4 Co2 O10 82.3(3) . .
O7 Co2 O10 174.0(4) . .
O11 Co2 Cs1 48.5(3) . .
O16 Co2 Cs1 87.5(3) . .
O6 Co2 Cs1 138.1(3) . .
O4 Co2 Cs1 97.7(2) . .
O7 Co2 Cs1 45.7(3) . .
O10 Co2 Cs1 139.8(2) . .
O13 Co3 O12 86.6(4) . .
O13 Co3 O5 96.2(4) . .
O12 Co3 O5 172.4(4) . .
O13 Co3 O4 171.5(4) . .
O12 Co3 O4 96.3(4) . .
O5 Co3 O4 80.0(4) . .
O13 Co3 O8 87.2(4) . .
O12 Co3 O8 97.1(4) . .
O5 Co3 O8 90.1(4) . .
O4 Co3 O8 100.4(5) . .
O13 Co3 O10 89.4(3) . .
O12 Co3 O10 90.8(3) . .
O5 Co3 O10 82.2(3) . .
O4 Co3 O10 82.6(3) . .
O8 Co3 O10 171.2(4) . .
O14 Co4 O6 172.3(4) . .
O14 Co4 O5 96.6(4) . .
O6 Co4 O5 81.4(4) . .
O14 Co4 O15 86.5(4) . .
O6 Co4 O15 94.5(4) . .
O5 Co4 O15 171.5(4) . .
O14 Co4 O9 92.3(4) . .
O6 Co4 O9 95.4(4) . .
O5 Co4 O9 98.8(4) . .
O15 Co4 O9 89.0(4) . .
O14 Co4 O10 89.6(3) . .
O6 Co4 O10 82.7(3) . .
O5 Co4 O10 82.8(3) . .
O15 Co4 O10 89.2(3) . .
O9 Co4 O10 177.3(4) . .
O10 P1 O17 110.4(5) . .
O10 P1 O19 111.1(5) . .
O17 P1 O19 108.2(5) . .
O10 P1 O18 110.5(5) . .
O17 P1 O18 108.7(5) . .
O19 P1 O18 107.9(5) . .
O20 W1 O11 102.9(5) . .
O20 W1 O31 101.3(5) . .
O11 W1 O31 92.5(4) . .
O20 W1 O21 101.8(4) . .
O11 W1 O21 93.1(4) . .
O31 W1 O21 154.3(4) . .
O20 W1 O32 98.0(4) . .
O11 W1 O32 159.1(4) . .
O31 W1 O32 83.5(4) . .
O21 W1 O32 82.3(4) . .
O20 W1 O17 169.1(4) . .
O11 W1 O17 86.8(4) . .
O31 W1 O17 83.0(4) . .
O21 W1 O17 72.4(3) . .
O32 W1 O17 72.3(3) . .
O20 W1 Cs1 51.6(3) . .
O11 W1 Cs1 51.5(3) . .
O31 W1 Cs1 97.1(3) . .
O21 W1 Cs1 106.0(3) . .
O32 W1 Cs1 149.3(3) . .
O17 W1 Cs1 138.4(2) . .
O20 W1 Cs3 69.6(3) . 2_655
O11 W1 Cs3 135.3(3) . 2_655
O31 W1 Cs3 132.0(3) . 2_655
O21 W1 Cs3 49.3(2) . 2_655
O32 W1 Cs3 53.3(3) . 2_655
O17 W1 Cs3 100.0(2) . 2_655
Cs1 W1 Cs3 109.79(4) . 2_655
O22 W2 O12 104.9(5) . .
O22 W2 O23 101.2(5) . .
O12 W2 O23 92.2(4) . .
O22 W2 O21 100.8(5) . .
O12 W2 O21 93.9(4) . .
O23 W2 O21 154.8(4) . .
O22 W2 O33 95.1(4) . .
O12 W2 O33 160.0(4) . .
O23 W2 O33 82.6(4) . .
O21 W2 O33 83.4(4) . .
O22 W2 O17 166.3(4) . .
O12 W2 O17 87.6(4) . .
O23 W2 O17 83.7(3) . .
O21 W2 O17 72.2(3) . .
O33 W2 O17 72.7(3) . .
O22 W2 Cs4 50.9(4) . 2_655
O12 W2 Cs4 94.6(3) . 2_655
O23 W2 Cs4 51.5(3) . 2_655
O21 W2 Cs4 151.7(3) . 2_655
O33 W2 Cs4 97.1(3) . 2_655
O17 W2 Cs4 135.1(2) . 2_655
O22 W2 Cs3 72.2(4) . 2_655
O12 W2 Cs3 133.2(3) . 2_655
O23 W2 Cs3 134.6(3) . 2_655
O21 W2 Cs3 44.2(3) . 2_655
O33 W2 Cs3 54.4(2) . 2_655
O17 W2 Cs3 95.2(2) . 2_655
Cs4 W2 Cs3 114.43(7) 2_655 2_655
O22 W2 Cs2 38.0(3) . 2_655
O12 W2 Cs2 68.6(3) . 2_655
O23 W2 Cs2 112.7(3) . 2_655
O21 W2 Cs2 92.3(3) . 2_655
O33 W2 Cs2 131.3(2) . 2_655
O17 W2 Cs2 150.8(2) . 2_655
Cs4 W2 Cs2 66.05(8) 2_655 2_655
Cs3 W2 Cs2 89.81(3) 2_655 2_655
O24 W3 O13 103.2(5) . .
O24 W3 O23 101.8(4) . .
O13 W3 O23 92.7(4) . .
O24 W3 O25 100.4(4) . .
O13 W3 O25 91.8(4) . .
O23 W3 O25 155.7(4) . .
O24 W3 O34 98.5(5) . .
O13 W3 O34 158.3(4) . .
O23 W3 O34 84.6(4) . .
O25 W3 O34 82.5(4) . .
O24 W3 O18 168.9(4) . .
O13 W3 O18 85.8(4) . .
O23 W3 O18 84.0(3) . .
O25 W3 O18 72.5(3) . .
O34 W3 O18 72.4(4) . .
O24 W3 Cs4 48.0(4) . 2_655
O13 W3 Cs4 97.5(3) . 2_655
O23 W3 Cs4 54.3(3) . 2_655
O25 W3 Cs4 148.3(3) . 2_655
O34 W3 Cs4 98.3(3) . 2_655
O18 W3 Cs4 138.2(2) . 2_655
O26 W4 O14 102.6(4) . .
O26 W4 O27 102.4(4) . .
O14 W4 O27 93.3(4) . .
O26 W4 O25 99.5(4) . .
O14 W4 O25 93.1(4) . .
O27 W4 O25 155.3(4) . .
O26 W4 O35 98.2(4) . .
O14 W4 O35 159.1(4) . .
O27 W4 O35 82.8(4) . .
O25 W4 O35 82.8(4) . .
O26 W4 O18 168.8(4) . .
O14 W4 O18 86.5(3) . .
O27 W4 O18 83.4(3) . .
O25 W4 O18 73.2(4) . .
O35 W4 O18 72.7(3) . .
O26 W4 Cs2 46.3(3) . 7_755
O14 W4 Cs2 56.3(3) . 7_755
O27 W4 Cs2 102.0(3) . 7_755
O25 W4 Cs2 101.4(3) . 7_755
O35 W4 Cs2 144.6(3) . 7_755
O18 W4 Cs2 142.4(2) . 7_755
O28 W5 O15 103.3(4) . .
O28 W5 O29 101.2(4) . .
O15 W5 O29 93.8(4) . .
O28 W5 O27 101.8(4) . .
O15 W5 O27 93.0(4) . .
O29 W5 O27 153.8(4) . .
O28 W5 O36 97.2(4) . .
O15 W5 O36 159.5(4) . .
O29 W5 O36 82.9(4) . .
O27 W5 O36 81.9(4) . .
O28 W5 O19 169.0(4) . .
O15 W5 O19 86.3(4) . .
O29 W5 O19 72.5(3) . .
O27 W5 O19 82.7(3) . .
O36 W5 O19 73.4(3) . .
O16 W6 O30 104.2(5) . .
O16 W6 O31 91.4(4) . .
O30 W6 O31 101.1(4) . .
O16 W6 O29 94.4(4) . .
O30 W6 O29 100.8(4) . .
O31 W6 O29 155.2(4) . .
O16 W6 O37 160.4(4) . .
O30 W6 O37 95.3(4) . .
O31 W6 O37 84.6(4) . .
O29 W6 O37 81.8(4) . .
O16 W6 O19 87.6(4) . .
O30 W6 O19 167.0(4) . .
O31 W6 O19 83.6(3) . .
O29 W6 O19 72.5(3) . .
O37 W6 O19 72.9(3) . .
O41 W7 O32 102.1(4) . .
O41 W7 O33 101.3(4) . .
O32 W7 O33 90.5(4) . .
O41 W7 O38 100.7(4) . .
O32 W7 O38 89.4(4) . .
O33 W7 O38 157.4(4) . .
O41 W7 O39 100.8(4) . .
O32 W7 O39 156.9(4) . .
O33 W7 O39 87.5(4) . .
O38 W7 O39 83.9(4) . .
O41 W7 O17 172.5(4) . .
O32 W7 O17 72.7(3) . .
O33 W7 O17 73.7(3) . .
O38 W7 O17 84.7(3) . .
O39 W7 O17 84.7(3) . .
O41 W7 Cs2 57.1(3) . .
O32 W7 Cs2 133.4(3) . .
O33 W7 Cs2 131.7(3) . .
O38 W7 Cs2 59.6(3) . .
O39 W7 Cs2 60.0(3) . .
O17 W7 Cs2 130.38(18) . .
O41 W7 Cs3 77.1(3) . 2_655
O32 W7 Cs3 49.3(3) . 2_655
O33 W7 Cs3 55.4(3) . 2_655
O38 W7 Cs3 135.5(3) . 2_655
O39 W7 Cs3 140.6(3) . 2_655
O17 W7 Cs3 95.45(18) . 2_655
Cs2 W7 Cs3 134.09(3) . 2_655
O42 W8 O35 101.2(4) . .
O42 W8 O34 101.8(5) . .
O35 W8 O34 90.8(4) . .
O42 W8 O40 102.2(4) . .
O35 W8 O40 87.9(4) . .
O34 W8 O40 155.8(4) . .
O42 W8 O39 101.6(4) . .
O35 W8 O39 156.9(4) . .
O34 W8 O39 87.9(4) . .
O40 W8 O39 84.0(4) . .
O42 W8 Cs2 56.6(3) . .
O35 W8 Cs2 131.4(3) . .
O34 W8 Cs2 133.1(3) . .
O40 W8 Cs2 60.9(3) . .
O39 W8 Cs2 61.5(3) . .
O42 W8 Cs3 54.2(3) . .
O35 W8 Cs3 47.1(3) . .
O34 W8 Cs3 102.9(3) . .
O40 W8 Cs3 93.8(3) . .
O39 W8 Cs3 154.9(3) . .
Cs2 W8 Cs3 95.58(3) . .
O43 W9 O37 101.4(5) . .
O43 W9 O36 102.8(4) . .
O37 W9 O36 89.3(4) . .
O43 W9 O38 100.7(4) . .
O37 W9 O38 88.9(4) . .
O36 W9 O38 156.4(4) . .
O43 W9 O40 102.9(5) . .
O37 W9 O40 155.5(4) . .
O36 W9 O40 88.1(4) . .
O38 W9 O40 83.9(4) . .
O43 W9 Cs2 55.8(4) . .
O37 W9 Cs2 133.7(3) . .
O36 W9 Cs2 132.0(3) . .
O38 W9 Cs2 61.6(3) . .
O40 W9 Cs2 61.5(3) . .
Co1 O2 Cs3 128.4(4) . 8_556
Co1 O3 Cs4 120.3(5) . 8_556
Co3 O4 Co1 100.0(4) . .
Co3 O4 Co2 102.9(4) . .
Co1 O4 Co2 97.2(4) . .
Co4 O5 Co3 103.6(4) . .
Co4 O5 Co1 98.1(4) . .
Co3 O5 Co1 99.2(4) . .
Co4 O6 Co2 104.2(4) . .
Co4 O6 Co1 99.7(4) . .
Co2 O6 Co1 98.0(3) . .
Co2 O7 Cs1 104.8(3) . .
Co3 O8 Cs3 136.7(5) . 8_556
Co4 O9 Cs2 105.1(4) . 7_755
P1 O10 Co2 123.7(5) . .
P1 O10 Co3 124.8(5) . .
Co2 O10 Co3 91.7(3) . .
P1 O10 Co4 124.9(4) . .
Co2 O10 Co4 90.9(3) . .
Co3 O10 Co4 90.8(3) . .
W1 O11 Co2 143.2(5) . .
W1 O11 Cs1 103.0(4) . .
Co2 O11 Cs1 103.5(3) . .
W2 O12 Co3 144.0(5) . .
W3 O13 Co3 144.3(6) . .
W4 O14 Co4 144.8(5) . .
W4 O14 Cs2 97.3(3) . 7_755
Co4 O14 Cs2 109.1(3) . 7_755
W5 O15 Co4 145.2(5) . .
W6 O16 Co2 144.2(5) . .
P1 O17 W1 125.8(5) . .
P1 O17 W2 125.1(5) . .
W1 O17 W2 89.6(3) . .
P1 O17 W7 126.9(5) . .
W1 O17 W7 88.8(3) . .
W2 O17 W7 88.8(3) . .
P1 O18 W4 125.0(5) . .
P1 O18 W3 124.8(5) . .
W4 O18 W3 90.3(3) . .
P1 O19 W5 125.3(5) . .
P1 O19 W6 124.9(5) . .
W5 O19 W6 89.8(3) . .
W1 O20 Cs1 103.3(4) . .
W1 O20 Cs3 84.6(4) . 2_655
Cs1 O20 Cs3 138.8(3) . 2_655
W2 O21 W1 125.5(4) . .
W2 O21 Cs3 110.3(4) . 2_655
W1 O21 Cs3 102.7(3) . 2_655
W2 O22 Cs2 121.7(5) . 2_655
W2 O22 Cs4 104.6(4) . 2_655
Cs2 O22 Cs4 91.4(3) 2_655 2_655
W2 O23 W3 144.6(5) . .
W2 O23 Cs4 101.0(3) . 2_655
W3 O23 Cs4 96.5(4) . 2_655
W3 O24 Cs4 106.9(5) . 2_655
W4 O25 W3 123.7(5) . .
W4 O26 Cs2 108.9(4) . 7_755
W4 O27 W5 143.2(5) . .
W5 O28 Cs1 134.8(4) . 5_656
W6 O29 W5 124.6(5) . .
W1 O31 W6 144.7(5) . .
W7 O32 W1 126.0(5) . .
W7 O32 Cs3 105.0(4) . 2_655
W1 O32 Cs3 96.5(3) . 2_655
W7 O33 W2 124.5(4) . .
W7 O33 Cs3 98.0(3) . 2_655
W2 O33 Cs3 96.3(3) . 2_655
W8 O34 W3 125.6(5) . .
W8 O35 W4 125.1(5) . .
W8 O35 Cs3 106.8(4) . .
W4 O35 Cs3 127.9(4) . .
W9 O36 W5 124.5(4) . .
W9 O37 W6 125.3(5) . .
W9 O38 W7 152.0(6) . .
W9 O38 Cs2 89.8(3) . .
W7 O38 Cs2 92.3(3) . .
W8 O39 W7 151.2(5) . .
W8 O39 Cs2 90.0(3) . .
W7 O39 Cs2 91.5(3) . .
W8 O40 W9 153.7(5) . .
W8 O40 Cs2 90.9(3) . .
W9 O40 Cs2 89.8(3) . .
W7 O41 Cs2 98.3(4) . .
W8 O42 Cs3 100.7(4) . .
W8 O42 Cs2 98.2(4) . .
Cs3 O42 Cs2 125.2(3) . .
W9 O43 Cs4 154.0(5) . .
W9 O43 Cs2 98.7(4) . .
Cs4 O43 Cs2 89.4(3) . .

loop_
_geom_bond_atom_site_label_1
_geom_bond_atom_site_label_2
_geom_bond_distance
_geom_bond_site_symmetry_2
Cs1 O7 3.111(9) 4_656
Cs1 O7 3.111(9) .
Cs1 O11 3.234(9) .
Cs1 O11 3.234(9) 4_656
Cs1 O20 3.241(10) .
Cs1 O20 3.241(10) 4_656
Cs1 O28 3.441(10) 5_656
Cs1 O28 3.441(10) 8_556
Cs1 W1 4.0255(9) .
Cs1 W1 4.0255(9) 4_656
Cs1 Co2 4.2003(18) .
Cs1 Co2 4.2003(18) 4_656
Cs2 O26 3.039(9) 7_765
Cs2 O22 3.073(10) 2_654
Cs2 O14 3.332(9) 7_765
Cs2 O3W 3.364(15) .
Cs2 O43 3.353(11) .
Cs2 O9 3.371(12) 7_765
Cs2 O42 3.397(10) .
Cs2 O41 3.466(9) .
Cs2 O40 3.520(9) .
Cs2 O38 3.526(9) .
Cs2 O39 3.540(10) .
Cs2 W4 3.9731(13) 7_765
Cs3 O35 3.088(9) .
Cs3 O21 3.132(8) 2_654
Cs3 O32 3.252(9) 2_654
Cs3 O8 3.263(12) 8
Cs3 O2 3.256(11) 8
Cs3 O42 3.331(9) .
Cs3 O33 3.446(9) 2_654
Cs3 O2W 3.599(11) .
Cs3 O20 3.796(10) 2_654
Cs3 W1 4.0317(18) 2_654
Cs3 W8 4.0335(19) .
Cs3 W7 4.1454(18) 2_654
Cs4 O4W 2.916(16) .
Cs4 O24 3.064(11) 2_654
Cs4 O43 3.073(10) .
Cs4 O23 3.223(10) 2_654
Cs4 O22 3.243(12) 2_654
Cs4 O3 3.460(12) 8
Cs4 W3 3.945(4) 2_654
Cs4 W2 4.044(5) 2_654
Cs4 Cs4 5.555(10) 4_655
Co1 O3 2.060(11) .
Co1 O6 2.083(9) .
Co1 O4 2.080(9) .
Co1 O5 2.113(10) .
Co1 O1 2.134(10) .
Co1 O2 2.162(9) .
Co2 O11 2.031(8) .
Co2 O16 2.053(10) .
Co2 O6 2.060(9) .
Co2 O4 2.089(9) .
Co2 O7 2.139(9) .
Co2 O10 2.262(9) .
Co3 O13 2.052(10) .
Co3 O12 2.072(10) .
Co3 O5 2.062(10) .
Co3 O4 2.070(9) .
Co3 O8 2.141(11) .
Co3 O10 2.269(8) .
Co4 O14 2.025(10) .
Co4 O6 2.023(9) .
Co4 O5 2.043(9) .
Co4 O15 2.053(9) .
Co4 O9 2.127(10) .
Co4 O10 2.261(9) .
P1 O10 1.523(9) .
P1 O17 1.534(9) .
P1 O19 1.543(9) .
P1 O18 1.543(10) .
W1 O20 1.757(10) .
W1 O11 1.778(8) .
W1 O31 1.913(9) .
W1 O21 1.944(9) .
W1 O32 2.040(9) .
W1 O17 2.436(9) .
W1 Cs3 4.0317(18) 2_655
W2 O22 1.735(9) .
W2 O12 1.737(10) .
W2 O23 1.904(9) .
W2 O21 1.929(9) .
W2 O33 2.068(9) .
W2 O17 2.453(8) .
W2 Cs4 4.044(5) 2_655
W2 Cs3 4.210(2) 2_655
W2 Cs2 4.2494(14) 2_655
W3 O24 1.749(10) .
W3 O13 1.761(9) .
W3 O23 1.942(9) .
W3 O25 1.952(9) .
W3 O34 2.038(10) .
W3 O18 2.442(10) .
W3 Cs4 3.945(4) 2_655
W4 O26 1.757(9) .
W4 O14 1.783(9) .
W4 O27 1.904(9) .
W4 O25 1.951(9) .
W4 O35 2.044(9) .
W4 O18 2.413(9) .
W4 Cs2 3.9731(13) 7_755
W5 O28 1.720(9) .
W5 O15 1.756(9) .
W5 O29 1.948(10) .
W5 O27 1.954(9) .
W5 O36 2.025(9) .
W5 O19 2.417(8) .
W6 O16 1.747(9) .
W6 O30 1.752(10) .
W6 O31 1.921(9) .
W6 O29 1.918(9) .
W6 O37 2.032(9) .
W6 O19 2.435(9) .
W7 O41 1.720(9) .
W7 O32 1.863(9) .
W7 O33 1.875(9) .
W7 O38 1.925(9) .
W7 O39 1.948(10) .
W7 O17 2.534(9) .
W7 Cs3 4.1454(18) 2_655
W8 O42 1.737(10) .
W8 O35 1.853(9) .
W8 O34 1.864(10) .
W8 O40 1.904(9) .
W8 O39 1.922(10) .
W9 O43 1.746(9) .
W9 O37 1.891(9) .
W9 O36 1.914(9) .
W9 O38 1.918(8) .
W9 O40 1.927(10) .
O2 Cs3 3.256(10) 8_556
O3 Cs4 3.460(12) 8_556
O8 Cs3 3.263(12) 8_556
O9 Cs2 3.371(12) 7_755
O14 Cs2 3.332(9) 7_755
O20 Cs3 3.796(10) 2_655
O21 Cs3 3.132(8) 2_655
O22 Cs2 3.073(10) 2_655
O22 Cs4 3.243(12) 2_655
O23 Cs4 3.223(10) 2_655
O24 Cs4 3.064(11) 2_655
O26 Cs2 3.039(9) 7_755
O28 Cs1 3.441(10) 5_656
O32 Cs3 3.252(9) 2_655
O33 Cs3 3.446(9) 2_655

loop_
_platon_squeeze_void_nr
_platon_squeeze_void_average_x
_platon_squeeze_void_average_y
_platon_squeeze_void_average_z
_platon_squeeze_void_volume
_platon_squeeze_void_count_electrons
1 0.000 0.000 -0.011 793.3 973.0
2 0.585 0.232 -0.016 18.5 29.7
3 0.085 0.268 0.016 18.5 31.7
4 0.500 0.500 -0.011 793.3 974.3
5 0.915 0.732 -0.016 18.5 25.3
6 0.415 0.768 0.016 18.5 27.3
7 0.915 0.268 0.484 18.5 30.7
8 0.585 0.768 0.484 18.5 33.4
9 0.415 0.232 0.516 18.4 22.8
10 0.085 0.732 0.516 18.5 27.0
